data_1561230
loop_
_publ_author_name
'M\;aczka, Miros\/law'
'Kucharska, Edyta'
'G\;agor, Anna'
'Pikul, Adam'
'Hanuza, Jerzy'

_publ_section_title
;
 Synthesis, magnetic and vibrational properties of two novel mixed-valence
 iron(II)-iron(III) formate frameworks
;
_journal_name_full 'Journal of Solid State Chemistry'
_journal_page_first 163
_journal_page_last 169
_journal_paper_doi 10.1016/j.jssc.2017.10.016
_journal_volume 258
_journal_year 2018
_chemical_absolute_configuration .
_chemical_formula_sum 'C9 H16 Fe2 N O12'
_chemical_formula_weight 441.9
_space_group_IT_number 163
_space_group_name_Hall '-P 3 2c'
_space_group_name_H-M_alt 'P -3 1 c'
_symmetry_cell_setting trigonal
_symmetry_Int_Tables_number 163
_symmetry_space_group_name_Hall '-P 3 2c'
_symmetry_space_group_name_H-M 'P -3 1 c'
_cell_angle_alpha 90
_cell_angle_beta 90
_cell_angle_gamma 120
_cell_formula_units_Z 2
_cell_length_a 8.3389(2)
_cell_length_b 8.3389(2)
_cell_length_c 13.7419(5)
_cell_measurement_temperature 295
_cell_volume 827.55(4)
_diffrn_ambient_temperature 295
_diffrn_measurement_device PANalitycal
_diffrn_measurement_device_type 'powder diffractometer'
_diffrn_radiation_probe x-ray
_diffrn_radiation_type CuK\a
_diffrn_radiation_wavelength 1.5418
_exptl_absorpt_coefficient_mu 14.677
_exptl_crystal_density_diffrn 1.7735
_exptl_crystal_F_000 418
_pd_instr_location ' ?'
_pd_meas_2theta_range_inc 0.026
_pd_meas_2theta_range_max 90.976
_pd_meas_2theta_range_min 5.999
_pd_meas_number_of_points 3237
_pd_proc_2theta_range_inc 0.026
_pd_proc_2theta_range_max 90.976
_pd_proc_2theta_range_min 5.999
_pd_proc_ls_background_function '7 Legendre polynoms'
_pd_proc_ls_pref_orient_corr none
_pd_proc_ls_profile_function Pseudo-Voigt
_pd_proc_ls_prof_R_factor 0.0132
_pd_proc_ls_prof_wR_expected 0.0141
_pd_proc_ls_prof_wR_factor 0.0170
_refine_diff_density_max 0.11
_refine_diff_density_min -0.07
_refine_ls_goodness_of_fit_all 1.21
_refine_ls_hydrogen_treatment constr
_refine_ls_number_constraints 1
_refine_ls_number_parameters 29
_refine_ls_number_restraints 5
_refine_ls_R_factor_all 0.1551
_refine_ls_R_factor_gt 0.0672
_refine_ls_shift/su_max 0.0457
_refine_ls_shift/su_mean 0.0114
_refine_ls_weighting_scheme sigma
_refine_ls_wR_factor_all 0.0621
_refine_ls_wR_factor_gt 0.0524
_cod_data_source_file EtMeAFeFe.cif
_cod_data_source_block I
_cod_depositor_comments
;
The following automatic conversions were performed:

data item '_diffrn_radiation_probe' value 'X-ray' was changed to
'x-ray' in accordance with the built-in table derived from the CIF
Core dictionary named 'cif_core.dic' version 2.4.5 last updated on
2014-11-21.

Automatic conversion script
Id: cif_fix_values 8369 2020-08-20 11:38:08Z andrius 
;
_cod_original_cell_volume 827.56(4)
_cod_original_sg_symbol_Hall '-P 3;-2c'
_cod_original_formula_sum 'C9 H16 Fe2 N1 O12'
_cod_database_code 1561230

loop_
_space_group_symop_id
_space_group_symop_operation_xyz
1 x,y,z
2 -y,x-y,z
3 -x+y,-x,z
4 -y,-x,-z+1/2
5 -x+y,y,-z+1/2
6 x,x-y,-z+1/2
7 -x,-y,-z
8 y,-x+y,-z
9 x-y,x,-z
10 y,x,z+1/2
11 x-y,-y,z+1/2
12 -x,-x+y,z+1/2

loop_
_atom_site_label
_atom_site_type_symbol
_atom_site_fract_x
_atom_site_fract_y
_atom_site_fract_z
_atom_site_adp_type
_atom_site_U_iso_or_equiv
_atom_site_site_symmetry_multiplicity
_atom_site_occupancy
_atom_site_calc_flag
_atom_site_refinement_flags
_atom_site_disorder_assembly
_atom_site_disorder_group
Fe1 Fe 0.333333 0.666667 0.25 Uiso 0.174(7) 2 1 d . . .
Fe2 Fe 0 0 0 Uiso 0.176(7) 2 1 d . . .
O1 O 0.1211(16) 0.4617(13) 0.1603(11) Uiso 0.196(8) 12 1 d . . .
O2 O -0.0055(17) 0.1988(12) 0.0784(9) Uiso 0.172(8) 12 1 d . . .
C3 C 0.1280(10) 0.3358(16) 0.1167(18) Uiso 0.184(9) 12 1 d . . .
C2a C -0.312661 0.291705 0.10558 Uiso 0.082 12 0.3333 d . . .
C1a C -0.333333 0.333333 0.202764 Uiso 0.069 4 0.5 d . . .
N1a N -0.275466 0.280316 0.285172 Uiso 0.069 12 0.1667 d . . .

loop_
_atom_type_symbol
_atom_type_scat_dispersion_real
_atom_type_scat_dispersion_imag
_atom_type_scat_source
C 0.0181 0.0091 'International Tables Vol C tables 4.2.6.8 and 6.1.1.1'
H 0.0000 0.0000 'International Tables Vol C tables 4.2.6.8 and 6.1.1.1'
Fe -1.1336 3.1974 'International Tables Vol C tables 4.2.6.8 and 6.1.1.1'
N 0.0311 0.0180 'International Tables Vol C tables 4.2.6.8 and 6.1.1.1'
O 0.0492 0.0322 'International Tables Vol C tables 4.2.6.8 and 6.1.1.1'

loop_
_geom_angle_atom_site_label_1
_geom_angle_atom_site_label_2
_geom_angle_atom_site_label_3
_geom_angle_site_symmetry_1
_geom_angle_site_symmetry_2
_geom_angle_site_symmetry_3
_geom_angle
O1 Fe1 O1 . . 2_665 89.9(5)
O1 Fe1 O1 . . 3_565 89.9(5)
O1 Fe1 O1 . . 4_665 177.2(6)
O1 Fe1 O1 . . 5_555 92.1(5)
O1 Fe1 O1 . . 6_565 88.1(5)
O1 Fe1 O1 2_665 . 3_565 89.9(7)
O1 Fe1 O1 2_665 . 4_665 92.1(5)
O1 Fe1 O1 2_665 . 5_555 88.1(6)
O1 Fe1 O1 2_665 . 6_565 177.2(6)
O1 Fe1 O1 3_565 . 4_665 88.1(5)
O1 Fe1 O1 3_565 . 5_555 177.2(6)
O1 Fe1 O1 3_565 . 6_565 92.1(7)
O1 Fe1 O1 4_665 . 5_555 89.9(5)
O1 Fe1 O1 4_665 . 6_565 89.9(5)
O1 Fe1 O1 5_555 . 6_565 89.9(7)
O2 Fe2 O2 . . 2_555 93.7(6)
O2 Fe2 O2 . . 3_555 93.7(6)
O2 Fe2 O2 . . 7_555 180.0(5)
O2 Fe2 O2 . . 8_555 86.3(6)
O2 Fe2 O2 . . 9_555 86.3(6)
O2 Fe2 O2 2_555 . 3_555 93.7(5)
O2 Fe2 O2 2_555 . 7_555 86.3(6)
O2 Fe2 O2 2_555 . 8_555 180.0(5)
O2 Fe2 O2 2_555 . 9_555 86.3(5)
O2 Fe2 O2 3_555 . 7_555 86.3(6)
O2 Fe2 O2 3_555 . 8_555 86.3(5)
O2 Fe2 O2 3_555 . 9_555 180.0(5)
O2 Fe2 O2 7_555 . 8_555 93.7(6)
O2 Fe2 O2 7_555 . 9_555 93.7(6)
O2 Fe2 O2 8_555 . 9_555 93.7(5)
Fe1 O1 C3 . . . 126.1(11)
Fe2 O2 C3 . . . 127.5(12)
O1 C3 O2 . . . 125.8(12)
C2a C1a N1a 3_455 . 3_455 126.096(2)
C2a N1a C1a 4_555 . . 131.5758(15)

loop_
_geom_bond_atom_site_label_1
_geom_bond_atom_site_label_2
_geom_bond_site_symmetry_1
_geom_bond_site_symmetry_2
_geom_bond_distance
Fe1 O1 . . 2.133(11)
Fe1 O1 . 2_665 2.133(14)
Fe1 O1 . 3_565 2.133(15)
Fe1 O1 . 4_665 2.133(11)
Fe1 O1 . 5_555 2.133(14)
Fe1 O1 . 6_565 2.133(15)
Fe2 O2 . . 1.996(12)
Fe2 O2 . 2_555 1.996(11)
Fe2 O2 . 3_555 1.996(17)
Fe2 O2 . 7_555 1.996(12)
Fe2 O2 . 8_555 1.996(11)
Fe2 O2 . 9_555 1.996(17)
O1 C3 . . 1.24(2)
O2 C3 . . 1.245(16)
C2a C2a . 2_565 0.79384(5)
C2a C2a . 3_455 0.79384(3)
C2a C1a . . 1.41196(9)
C2a N1a . 4_555 1.54320(10)
C1a C1a . 4_555 1.29823(9)
C1a N1a . . 1.38711(7)
C1a N1a . 2_565 1.38712(7)
C1a N1a . 3_455 1.38712(7)
C1a N1a . 4_555 0.81801(2)
C1a N1a . 5_455 0.81801(6)
C1a N1a . 6_565 0.81801(6)
N1a N1a . 2_565 1.38743(7)
N1a N1a . 3_455 1.38743(7)
N1a N1a . 4_555 0.96751(7)

loop_
_restr_angle_atom_site_label_1
_restr_angle_site_symmetry_1
_restr_angle_atom_site_label_2
_restr_angle_site_symmetry_2
_restr_angle_atom_site_label_3
_restr_angle_site_symmetry_3
_restr_angle_target
_restr_angle_target_weight_param
O1 . C3 . O2 . 126 0.5

loop_
_restr_distance_atom_site_label_1
_restr_distance_site_symmetry_1
_restr_distance_atom_site_label_2
_restr_distance_site_symmetry_2
_restr_distance_target
_restr_distance_target_weight_param
O1 . C3 . 1.235 0.001
O2 . C3 . 1.245 0.001
Fe1 . O1 . 2.13 0.003
Fe2 . O2 . 2.004 0.003
